data_7214171
loop_
_publ_author_name
'Wan, Chong-Qing'
'Zhang, Ya'
'Sun, Xin-Zhan'
'Yan, Hao-Jie'

_publ_section_title
;
 A series of 2-D and 3-D silver(i) coordination polymers constructed from
 a new angular-shaped di-2-pyrazinylsulfide: role of anions in molecular
 construction
;
_journal_issue 14
_journal_name_full CrystEngComm
_journal_page_first 2959
_journal_paper_doi 10.1039/c3ce42404a
_journal_volume 16
_journal_year 2014
_chemical_formula_sum 'C16 H12 Ag3 Cl3 N8 O12 S2'
_chemical_formula_weight 1002.42
_chemical_name_systematic
; 
 ? 
;
_space_group_IT_number 74
_symmetry_cell_setting orthorhombic
_symmetry_space_group_name_Hall '-I 2b 2'
_symmetry_space_group_name_H-M 'I m m a'
_atom_sites_solution_hydrogens geom
_atom_sites_solution_primary direct
_atom_sites_solution_secondary difmap
_audit_creation_method SHELXL-97
_cell_angle_alpha 90.00
_cell_angle_beta 90.00
_cell_angle_gamma 90.00
_cell_formula_units_Z 4
_cell_length_a 19.181(4)
_cell_length_b 11.579(3)
_cell_length_c 12.642(3)
_cell_measurement_temperature 293(2)
_cell_volume 2807.7(11)
_computing_cell_refinement '<i>APEX2</i> and <i>SAINT</i> (Bruker 2007)'
_computing_data_collection '<i>APEX2</i> (Bruker 2007)'
_computing_data_reduction <i>SAINT</i>
_computing_molecular_graphics '<i>SHELXTL</i> (Sheldrick, 2008)'
_computing_publication_material
;
<i>SHELXTL</i> and <i>PLATON</i> (Spek, 2009)
;
_computing_structure_refinement 'SHELXL-97 (Sheldrick, 2008)'
_computing_structure_solution 'SHELXS-97 (Sheldrick, 2008)'
_diffrn_ambient_temperature 293(2)
_diffrn_measured_fraction_theta_full 0.993
_diffrn_measured_fraction_theta_max 0.993
_diffrn_measurement_device_type 'Bruker APEXII CCD area detector'
_diffrn_measurement_method \w-scans
_diffrn_radiation_monochromator graphite
_diffrn_radiation_source 'fine-focus sealed tube'
_diffrn_radiation_type MoK\a
_diffrn_radiation_wavelength 0.71073
_diffrn_reflns_av_R_equivalents 0.0514
_diffrn_reflns_av_sigmaI/netI 0.0392
_diffrn_reflns_limit_h_max 23
_diffrn_reflns_limit_h_min -25
_diffrn_reflns_limit_k_max 14
_diffrn_reflns_limit_k_min -15
_diffrn_reflns_limit_l_max 16
_diffrn_reflns_limit_l_min -13
_diffrn_reflns_number 9653
_diffrn_reflns_theta_full 28.40
_diffrn_reflns_theta_max 28.40
_diffrn_reflns_theta_min 1.93
_exptl_absorpt_coefficient_mu 2.581
_exptl_absorpt_correction_T_max 0.905
_exptl_absorpt_correction_T_min 0.835
_exptl_absorpt_correction_type multi-scan
_exptl_absorpt_process_details '<i>SADABS</i> (Bruker, 2007)'
_exptl_crystal_colour colorless
_exptl_crystal_density_diffrn 2.371
_exptl_crystal_density_method 'not measured'
_exptl_crystal_description Block
_exptl_crystal_F_000 1936
_exptl_crystal_size_max 0.4
_exptl_crystal_size_mid 0.3
_exptl_crystal_size_min 0.2
_refine_diff_density_max 0.836
_refine_diff_density_min -0.947
_refine_diff_density_rms 0.137
_refine_ls_extinction_method none
_refine_ls_goodness_of_fit_ref 1.050
_refine_ls_hydrogen_treatment mixed
_refine_ls_matrix_type full
_refine_ls_number_parameters 128
_refine_ls_number_reflns 1894
_refine_ls_number_restraints 56
_refine_ls_restrained_S_all 1.184
_refine_ls_R_factor_all 0.0676
_refine_ls_R_factor_gt 0.0401
_refine_ls_shift/su_max 0.000
_refine_ls_shift/su_mean 0.000
_refine_ls_structure_factor_coef Fsqd
_refine_ls_weighting_details 'calc w=1/[\s^2^(Fo^2^)+(0.0372P)^2^+20.4300P] where P=(Fo^2^+2Fc^2^)/3'
_refine_ls_weighting_scheme calc
_refine_ls_wR_factor_gt 0.0929
_refine_ls_wR_factor_ref 0.1087
_reflns_number_gt 1347
_reflns_number_total 1894
_reflns_threshold_expression >2sigma(I)
_cod_data_source_file c3ce42404a.txt
_cod_data_source_block 1
_cod_original_cell_volume 2808.0(10)
_cod_original_sg_symbol_H-M Imma
_cod_database_code 7214171

loop_
_symmetry_equiv_pos_as_xyz
'x, y, z'
'-x, -y+1/2, z'
'-x, y+1/2, -z'
'x, -y, -z'
'x+1/2, y+1/2, z+1/2'
'-x+1/2, -y+1, z+1/2'
'-x+1/2, y+1, -z+1/2'
'x+1/2, -y+1/2, -z+1/2'
'-x, -y, -z'
'x, y-1/2, -z'
'x, -y-1/2, z'
'-x, y, z'
'-x+1/2, -y+1/2, -z+1/2'
'x+1/2, y, -z+1/2'
'x+1/2, -y, z+1/2'
'-x+1/2, y+1/2, z+1/2'

loop_
_atom_site_label
_atom_site_type_symbol
_atom_site_fract_x
_atom_site_fract_y
_atom_site_fract_z
_atom_site_U_iso_or_equiv
_atom_site_adp_type
_atom_site_occupancy
_atom_site_symmetry_multiplicity
_atom_site_calc_flag
_atom_site_refinement_flags
Ag1 Ag 0.7500 0.7500 0.7500 0.0463(3) Uani 1 4 d S
Ag2 Ag 0.5000 0.2500 0.65739(7) 0.0350(2) Uani 1 4 d S
Ag3 Ag 0.5000 0.2500 0.89404(8) 0.0493(3) Uani 1 4 d S
N1 N 0.5833(2) 0.4030(4) 0.6911(4) 0.0427(11) Uani 1 1 d .
N2 N 0.6708(2) 0.5917(4) 0.7209(4) 0.0439(12) Uani 1 1 d .
S1 S 0.5000 0.46198(19) 0.85374(15) 0.0396(5) Uani 1 2 d S
C1 C 0.5720(3) 0.4815(5) 0.7653(4) 0.0336(11) Uani 1 1 d .
C2 C 0.6144(3) 0.5749(5) 0.7801(5) 0.0395(13) Uani 1 1 d .
H2A H 0.6035 0.6280 0.8328 0.047 Uiso 1 1 calc R
C3 C 0.6833(3) 0.5132(6) 0.6472(5) 0.0494(15) Uani 1 1 d .
H3A H 0.7231 0.5206 0.6057 0.059 Uiso 1 1 calc R
C4 C 0.6395(3) 0.4209(6) 0.6301(5) 0.0519(17) Uani 1 1 d .
H4A H 0.6491 0.3699 0.5752 0.062 Uiso 1 1 calc R
Cl1 Cl 0.5000 0.2402(17) 0.4062(3) 0.0598(18) Uani 0.50 2 d SPDU
O1 O 0.5000 0.2500 0.2967(6) 0.059(2) Uani 1 4 d SDU
O2 O 0.5624(5) 0.2500 0.4556(8) 0.124(3) Uani 1 2 d SDU
O3 O 0.5000 0.1185(14) 0.4264(12) 0.084(4) Uani 0.50 2 d SPDU
Cl2 Cl 0.32597(12) 0.2500 0.95997(18) 0.0591(6) Uani 1 2 d SDU
O4 O 0.3220(8) 0.3737(10) 0.9466(13) 0.123(5) Uani 0.50 1 d PDU
O5 O 0.2739(5) 0.2500 1.0326(7) 0.123(4) Uani 1 2 d SDU
O6 O 0.3935(4) 0.2500 1.0034(7) 0.091(2) Uani 1 2 d SDU
O7 O 0.3160(8) 0.2500 0.8553(7) 0.179(6) Uani 1 2 d SDU

loop_
_atom_site_aniso_label
_atom_site_aniso_U_11
_atom_site_aniso_U_22
_atom_site_aniso_U_33
_atom_site_aniso_U_23
_atom_site_aniso_U_13
_atom_site_aniso_U_12
Ag1 0.0358(5) 0.0261(4) 0.0770(7) 0.000 0.0051(4) 0.000
Ag2 0.0389(5) 0.0300(4) 0.0361(4) 0.000 0.000 0.000
Ag3 0.0569(6) 0.0510(6) 0.0402(5) 0.000 0.000 0.000
N1 0.041(3) 0.039(3) 0.048(3) -0.007(2) 0.004(2) -0.008(2)
N2 0.032(2) 0.040(3) 0.059(3) -0.002(2) -0.003(2) -0.006(2)
S1 0.0385(10) 0.0469(12) 0.0334(10) -0.0042(8) 0.000 0.000
C1 0.030(3) 0.034(3) 0.036(3) -0.003(2) -0.004(2) 0.001(2)
C2 0.034(3) 0.034(3) 0.050(3) -0.009(2) -0.007(2) 0.003(2)
C3 0.038(3) 0.054(4) 0.057(4) -0.009(3) 0.008(3) -0.007(3)
C4 0.047(4) 0.052(4) 0.057(4) -0.016(3) 0.013(3) -0.006(3)
Cl1 0.058(2) 0.089(5) 0.0325(16) 0.003(4) 0.000 0.000
O1 0.066(5) 0.072(6) 0.039(4) 0.000 0.000 0.000
O2 0.107(6) 0.177(9) 0.088(6) 0.000 -0.039(5) 0.000
O3 0.111(9) 0.081(9) 0.061(7) 0.031(7) 0.000 0.000
Cl2 0.0460(13) 0.0855(19) 0.0457(13) 0.000 0.0126(10) 0.000
O4 0.117(10) 0.076(9) 0.176(13) 0.051(9) 0.005(10) 0.015(8)
O5 0.065(5) 0.229(12) 0.076(6) 0.000 0.033(5) 0.000
O6 0.053(4) 0.148(7) 0.072(5) 0.000 0.013(4) 0.000
O7 0.151(10) 0.314(16) 0.071(7) 0.000 0.003(7) 0.000

loop_
_atom_type_symbol
_atom_type_description
_atom_type_scat_dispersion_real
_atom_type_scat_dispersion_imag
_atom_type_scat_source
C C 0.0033 0.0016 'International Tables Vol C Tables 4.2.6.8 and 6.1.1.4'
H H 0.0000 0.0000 'International Tables Vol C Tables 4.2.6.8 and 6.1.1.4'
N N 0.0061 0.0033 'International Tables Vol C Tables 4.2.6.8 and 6.1.1.4'
O O 0.0106 0.0060 'International Tables Vol C Tables 4.2.6.8 and 6.1.1.4'
S S 0.1246 0.1234 'International Tables Vol C Tables 4.2.6.8 and 6.1.1.4'
Cl Cl 0.1484 0.1585 'International Tables Vol C Tables 4.2.6.8 and 6.1.1.4'
Ag Ag -0.8971 1.1015 'International Tables Vol C Tables 4.2.6.8 and 6.1.1.4'

loop_
_geom_angle_atom_site_label_1
_geom_angle_atom_site_label_2
_geom_angle_atom_site_label_3
_geom_angle
_geom_angle_site_symmetry_1
_geom_angle_site_symmetry_3
N2 Ag1 N2 99.0(2) . 11_575
N2 Ag1 N2 180.0 . 13_666
N2 Ag1 N2 81.0(2) 11_575 13_666
N2 Ag1 N2 81.0(2) . 7_646
N2 Ag1 N2 180.000(1) 11_575 7_646
N2 Ag1 N2 99.0(2) 13_666 7_646
N1 Ag2 N1 159.7(2) 2_655 .
N1 Ag2 N1 93.9(2) 2_655 12_655
N1 Ag2 N1 82.5(2) . 12_655
N1 Ag2 N1 82.5(2) 2_655 11_565
N1 Ag2 N1 93.9(2) . 11_565
N1 Ag2 N1 159.7(2) 12_655 11_565
N1 Ag2 Ag3 79.87(12) 2_655 .
N1 Ag2 Ag3 79.87(12) . .
N1 Ag2 Ag3 79.87(12) 12_655 .
N1 Ag2 Ag3 79.87(12) 11_565 .
O6 Ag3 O6 111.8(4) 2_655 .
O6 Ag3 S1 96.54(4) 2_655 2_655
O6 Ag3 S1 96.54(4) . 2_655
O6 Ag3 S1 96.54(4) 2_655 .
O6 Ag3 S1 96.54(4) . .
S1 Ag3 S1 156.55(10) 2_655 .
O6 Ag3 Ag2 124.09(19) 2_655 .
O6 Ag3 Ag2 124.09(19) . .
S1 Ag3 Ag2 78.27(5) 2_655 .
S1 Ag3 Ag2 78.27(5) . .
C1 N1 C4 115.6(5) . .
C1 N1 Ag2 121.2(4) . .
C4 N1 Ag2 122.8(4) . .
C3 N2 C2 116.3(5) . .
C3 N2 Ag1 121.0(4) . .
C2 N2 Ag1 122.6(4) . .
C1 S1 C1 100.9(3) 12_655 .
C1 S1 Ag3 104.51(19) 12_655 .
C1 S1 Ag3 104.51(19) . .
N1 C1 C2 123.0(5) . .
N1 C1 S1 118.8(4) . .
C2 C1 S1 118.2(4) . .
N2 C2 C1 121.5(5) . .
N2 C2 H2A 119.3 . .
C1 C2 H2A 119.3 . .
N2 C3 C4 122.2(6) . .
N2 C3 H3A 118.9 . .
C4 C3 H3A 118.9 . .
N1 C4 C3 121.4(6) . .
N1 C4 H4A 119.3 . .
C3 C4 H4A 119.3 . .
Cl1 Cl1 O2 85.2(9) 2_655 2_655
Cl1 Cl1 O2 85.2(8) 2_655 .
O2 Cl1 O2 124.2(10) 2_655 .
Cl1 Cl1 O1 85.3(8) 2_655 .
O2 Cl1 O1 116.9(5) 2_655 .
O2 Cl1 O1 116.9(5) . .
Cl1 Cl1 O3 169.8(6) 2_655 .
O2 Cl1 O3 90.1(9) 2_655 .
O2 Cl1 O3 90.1(9) . .
O1 Cl1 O3 104.9(11) . .
Cl1 Cl1 O3 8.8(6) 2_655 2_655
O2 Cl1 O3 81.1(8) 2_655 2_655
O2 Cl1 O3 81.1(8) . 2_655
O1 Cl1 O3 94.1(11) . 2_655
O3 Cl1 O3 160.9(12) . 2_655
Cl1 O1 Cl1 9.4(16) 2_655 .
Cl1 O2 Cl1 9.7(17) . 2_655
Cl1 O3 Cl1 1.4(2) . 2_655
O7 Cl2 O5 124.4(8) . .
O7 Cl2 O6 121.2(7) . .
O5 Cl2 O6 114.5(6) . .
O7 Cl2 O4 82.9(7) . .
O5 Cl2 O4 92.3(6) . .
O6 Cl2 O4 95.4(6) . .
O7 Cl2 O4 82.9(7) . 11_565
O5 Cl2 O4 92.3(6) . 11_565
O6 Cl2 O4 95.4(6) . 11_565
O4 Cl2 O4 165.3(14) . 11_565
Cl2 O6 Ag3 123.0(5) . .

loop_
_geom_bond_atom_site_label_1
_geom_bond_atom_site_label_2
_geom_bond_distance
_geom_bond_site_symmetry_2
Ag1 N2 2.409(5) .
Ag1 N2 2.409(5) 11_575
Ag1 N2 2.409(5) 13_666
Ag1 N2 2.409(5) 7_646
Ag2 N1 2.424(5) 2_655
Ag2 N1 2.424(5) .
Ag2 N1 2.424(5) 12_655
Ag2 N1 2.424(5) 11_565
Ag2 Ag3 2.9918(14) .
Ag3 O6 2.466(7) 2_655
Ag3 O6 2.466(7) .
Ag3 S1 2.507(2) 2_655
Ag3 S1 2.507(2) .
N1 C1 1.324(7) .
N1 C4 1.342(7) .
N2 C3 1.324(8) .
N2 C2 1.330(7) .
S1 C1 1.792(5) 12_655
S1 C1 1.792(5) .
C1 C2 1.365(8) .
C2 H2A 0.9300 .
C3 C4 1.376(9) .
C3 H3A 0.9300 .
C4 H4A 0.9300 .
Cl1 Cl1 0.23(4) 2_655
Cl1 O2 1.355(8) 2_655
Cl1 O2 1.355(8) .
Cl1 O1 1.390(8) .
Cl1 O3 1.432(15) .
Cl1 O3 1.66(3) 2_655
O1 Cl1 1.390(8) 2_655
O2 Cl1 1.355(8) 2_655
O3 Cl1 1.66(3) 2_655
Cl2 O7 1.337(9) .
Cl2 O5 1.357(7) .
Cl2 O6 1.407(7) .
Cl2 O4 1.445(11) .
Cl2 O4 1.445(11) 11_565

loop_
_geom_torsion_atom_site_label_1
_geom_torsion_atom_site_label_2
_geom_torsion_atom_site_label_3
_geom_torsion_atom_site_label_4
_geom_torsion
_geom_torsion_site_symmetry_1
_geom_torsion_site_symmetry_4
N1 Ag2 Ag3 O6 132.05(12) 2_655 2_655
N1 Ag2 Ag3 O6 -47.95(12) . 2_655
N1 Ag2 Ag3 O6 -132.05(12) 12_655 2_655
N1 Ag2 Ag3 O6 47.95(12) 11_565 2_655
N1 Ag2 Ag3 O6 -47.95(12) 2_655 .
N1 Ag2 Ag3 O6 132.05(12) . .
N1 Ag2 Ag3 O6 47.95(12) 12_655 .
N1 Ag2 Ag3 O6 -132.05(12) 11_565 .
N1 Ag2 Ag3 S1 42.05(12) 2_655 2_655
N1 Ag2 Ag3 S1 -137.95(12) . 2_655
N1 Ag2 Ag3 S1 137.95(12) 12_655 2_655
N1 Ag2 Ag3 S1 -42.05(12) 11_565 2_655
N1 Ag2 Ag3 S1 -137.95(12) 2_655 .
N1 Ag2 Ag3 S1 42.05(12) . .
N1 Ag2 Ag3 S1 -42.05(12) 12_655 .
N1 Ag2 Ag3 S1 137.95(12) 11_565 .
N1 Ag2 N1 C1 -42.9(4) 2_655 .
N1 Ag2 N1 C1 38.1(5) 12_655 .
N1 Ag2 N1 C1 -121.8(4) 11_565 .
Ag3 Ag2 N1 C1 -42.9(4) . .
N1 Ag2 N1 C4 144.1(5) 2_655 .
N1 Ag2 N1 C4 -135.0(5) 12_655 .
N1 Ag2 N1 C4 65.1(5) 11_565 .
Ag3 Ag2 N1 C4 144.1(5) . .
N2 Ag1 N2 C3 122.1(4) 11_575 .
N2 Ag1 N2 C3 -20(41) 13_666 .
N2 Ag1 N2 C3 -57.9(4) 7_646 .
N2 Ag1 N2 C2 -61.2(5) 11_575 .
N2 Ag1 N2 C2 157(34) 13_666 .
N2 Ag1 N2 C2 118.8(5) 7_646 .
O6 Ag3 S1 C1 176.3(3) 2_655 12_655
O6 Ag3 S1 C1 -70.7(3) . 12_655
S1 Ag3 S1 C1 52.79(17) 2_655 12_655
Ag2 Ag3 S1 C1 52.79(17) . 12_655
O6 Ag3 S1 C1 70.7(3) 2_655 .
O6 Ag3 S1 C1 -176.3(3) . .
S1 Ag3 S1 C1 -52.79(17) 2_655 .
Ag2 Ag3 S1 C1 -52.79(17) . .
C4 N1 C1 C2 -0.2(8) . .
Ag2 N1 C1 C2 -173.8(4) . .
C4 N1 C1 S1 -177.7(5) . .
Ag2 N1 C1 S1 8.8(6) . .
C1 S1 C1 N1 -68.2(5) 12_655 .
Ag3 S1 C1 N1 40.1(5) . .
C1 S1 C1 C2 114.2(4) 12_655 .
Ag3 S1 C1 C2 -137.5(4) . .
C3 N2 C2 C1 0.0(8) . .
Ag1 N2 C2 C1 -176.9(4) . .
N1 C1 C2 N2 -0.9(9) . .
S1 C1 C2 N2 176.6(4) . .
C2 N2 C3 C4 2.0(9) . .
Ag1 N2 C3 C4 178.9(5) . .
C1 N1 C4 C3 2.2(9) . .
Ag2 N1 C4 C3 175.6(5) . .
N2 C3 C4 N1 -3.2(11) . .
O2 Cl1 O1 Cl1 82.2(14) 2_655 2_655
O2 Cl1 O1 Cl1 -82.2(13) . 2_655
O3 Cl1 O1 Cl1 180.000(15) . 2_655
O3 Cl1 O1 Cl1 0.000(15) 2_655 2_655
O2 Cl1 O2 Cl1 -80.8(16) 2_655 2_655
O1 Cl1 O2 Cl1 82.2(13) . 2_655
O3 Cl1 O2 Cl1 -170.9(6) . 2_655
O3 Cl1 O2 Cl1 -7.9(5) 2_655 2_655
O2 Cl1 O3 Cl1 -62.1(5) 2_655 2_655
O2 Cl1 O3 Cl1 62.1(5) . 2_655
O1 Cl1 O3 Cl1 180.00(9) . 2_655
O3 Cl1 O3 Cl1 0.00(8) 2_655 2_655
O7 Cl2 O6 Ag3 0.000(2) . .
O5 Cl2 O6 Ag3 180.0 . .
O4 Cl2 O6 Ag3 -85.0(7) . .
O4 Cl2 O6 Ag3 85.0(7) 11_565 .
O6 Ag3 O6 Cl2 180.0 2_655 .
S1 Ag3 O6 Cl2 -80.25(5) 2_655 .
S1 Ag3 O6 Cl2 80.25(5) . .
Ag2 Ag3 O6 Cl2 0.000(1) . .
